data_7150805
loop_
_publ_author_name
'Johnston, Karen A.'
'Allcock, Robert W.'
'Jiang, Zhong'
'Collier, Ian D.'
'Blakli, Haakon'
'Rosair, Georgina M.'
'Bailey, Patrick D.'
'Morgan, Keith M.'
'Kohno, Yasushi'
'Adams, David R.'

_publ_section_title
;
 Concise routes to pyrazolo[1,5-a]pyridin-3-yl pyridazin-3-ones
;
_journal_issue 1
_journal_name_full 'Organic &amp;  Biomolecular Chemistry'
_journal_page_first 175
_journal_page_last 186
_journal_paper_doi 10.1039/b713638b
_journal_volume 6
_journal_year 2008
_chemical_formula_moiety 'C21 H22 N4 O'
_chemical_formula_sum 'C21 H22 N4 O'
_chemical_formula_weight 346.43
_chemical_name_systematic
;
?
;
_space_group_IT_number 14
_symmetry_cell_setting monoclinic
_symmetry_space_group_name_Hall '-P 2yn'
_symmetry_space_group_name_H-M 'P 1 21/n 1'
_atom_sites_solution_hydrogens geom
_atom_sites_solution_primary direct
_atom_sites_solution_secondary difmap
_audit_creation_method SHELXL-97
_cell_angle_alpha 90.00
_cell_angle_beta 95.397(2)
_cell_angle_gamma 90.00
_cell_formula_units_Z 4
_cell_length_a 8.1760(5)
_cell_length_b 23.3585(15)
_cell_length_c 9.0849(5)
_cell_measurement_reflns_used 5415
_cell_measurement_temperature 100(2)
_cell_measurement_theta_max 31.75
_cell_measurement_theta_min 2.41
_cell_volume 1727.33(18)
_computing_cell_refinement 'Bruker SMART'
_computing_data_collection 'Bruker SMART'
_computing_data_reduction 'Bruker SAINT'
_computing_molecular_graphics 'Bruker SHELXTL'
_computing_publication_material 'Bruker SHELXTL'
_computing_structure_refinement 'SHELXL-97 (Sheldrick, 1997)'
_computing_structure_solution 'SHELXS-97 (Sheldrick, 1990)'
_diffrn_ambient_temperature 100(2)
_diffrn_measured_fraction_theta_full 1.000
_diffrn_measured_fraction_theta_max 0.998
_diffrn_measurement_device_type 'CCD area detector'
_diffrn_measurement_method 'phi and omega scans'
_diffrn_radiation_monochromator graphite
_diffrn_radiation_source 'fine-focus sealed tube'
_diffrn_radiation_type MoK\a
_diffrn_radiation_wavelength 0.71073
_diffrn_reflns_av_R_equivalents 0.0339
_diffrn_reflns_av_sigmaI/netI 0.0212
_diffrn_reflns_limit_h_max 12
_diffrn_reflns_limit_h_min -11
_diffrn_reflns_limit_k_max 34
_diffrn_reflns_limit_k_min -32
_diffrn_reflns_limit_l_max 13
_diffrn_reflns_limit_l_min -13
_diffrn_reflns_number 51389
_diffrn_reflns_theta_full 25.00
_diffrn_reflns_theta_max 31.82
_diffrn_reflns_theta_min 2.41
_exptl_absorpt_coefficient_mu 0.085
_exptl_absorpt_correction_T_max 0.9525
_exptl_absorpt_correction_T_min 0.909
_exptl_absorpt_correction_type multi-scan
_exptl_absorpt_process_details 'SADABS (Bruker, 2002)'
_exptl_crystal_colour yellow
_exptl_crystal_density_diffrn 1.332
_exptl_crystal_density_method 'not measured'
_exptl_crystal_description BLOCK
_exptl_crystal_F_000 736
_exptl_crystal_size_max 0.68
_exptl_crystal_size_mid 0.62
_exptl_crystal_size_min 0.58
_refine_diff_density_max 0.520
_refine_diff_density_min -0.224
_refine_diff_density_rms 0.052
_refine_ls_extinction_method none
_refine_ls_goodness_of_fit_ref 1.012
_refine_ls_hydrogen_treatment constr
_refine_ls_matrix_type full
_refine_ls_number_parameters 237
_refine_ls_number_reflns 5899
_refine_ls_number_restraints 0
_refine_ls_restrained_S_all 1.012
_refine_ls_R_factor_all 0.0519
_refine_ls_R_factor_gt 0.0425
_refine_ls_shift/su_max 0.001
_refine_ls_shift/su_mean 0.000
_refine_ls_structure_factor_coef Fsqd
_refine_ls_weighting_details 'calc w=1/[\s^2^(Fo^2^)+(0.0623P)^2^+0.6391P] where P=(Fo^2^+2Fc^2^)/3'
_refine_ls_weighting_scheme calc
_refine_ls_wR_factor_gt 0.1100
_refine_ls_wR_factor_ref 0.1163
_reflns_number_gt 5012
_reflns_number_total 5899
_reflns_threshold_expression >2sigma(I)
_cod_data_source_file b713638b.txt
_cod_data_source_block x81507cmpd12
_cod_depositor_comments
;
The following automatic conversions were performed:
'_symmetry_cell_setting' value 'Monoclinic' changed to 'monoclinic'
according to '/home/saulius/struct/CIF-dictionaries/cif_core.dic'
dictionary named 'cif_core.dic' version 2.4.1 from
2010-06-29.

'_exptl_absorpt_correction_type' value 'MULTI-SCAN' changed
to 'multi-scan' according to
'/home/saulius/struct/CIF-dictionaries/cif_core.dic' dictionary named
'cif_core.dic' version 2.4.1 from 2010-06-29.

Automatic conversion script
Id: cif_fix_enum 1527 2010-12-29 10:47:43Z saulius 
;
_cod_original_sg_symbol_H-M 'P2(1)/n '
_cod_database_code 7150805

loop_
_symmetry_equiv_pos_as_xyz
'x, y, z'
'-x+1/2, y+1/2, -z+1/2'
'-x, -y, -z'
'x-1/2, -y-1/2, z-1/2'

loop_
_atom_site_label
_atom_site_type_symbol
_atom_site_fract_x
_atom_site_fract_y
_atom_site_fract_z
_atom_site_U_iso_or_equiv
_atom_site_adp_type
_atom_site_occupancy
_atom_site_symmetry_multiplicity
_atom_site_calc_flag
_atom_site_refinement_flags
_atom_site_disorder_assembly
_atom_site_disorder_group
N1 N 0.89487(10) 0.05805(3) 0.84114(9) 0.01319(15) Uani 1 1 d . . .
N2 N 1.01369(9) 0.03919(3) 0.75764(8) 0.01190(14) Uani 1 1 d . . .
C3 C 1.10942(11) -0.00749(4) 0.79416(10) 0.01431(17) Uani 1 1 d . . .
H3 H 1.0972 -0.0283 0.8823 0.017 Uiso 1 1 calc R . .
C4 C 1.22281(12) -0.02357(4) 0.70169(11) 0.01601(17) Uani 1 1 d . . .
H4 H 1.2909 -0.0559 0.7250 0.019 Uiso 1 1 calc R . .
C5 C 1.23933(11) 0.00795(4) 0.57054(11) 0.01590(17) Uani 1 1 d . . .
H5 H 1.3187 -0.0034 0.5064 0.019 Uiso 1 1 calc R . .
C6 C 1.14234(11) 0.05453(4) 0.53549(10) 0.01432(17) Uani 1 1 d . . .
H6 H 1.1540 0.0754 0.4473 0.017 Uiso 1 1 calc R . .
C7 C 1.02433(10) 0.07153(4) 0.63148(10) 0.01178(16) Uani 1 1 d . . .
C8 C 0.90095(11) 0.11328(4) 0.63354(10) 0.01172(15) Uani 1 1 d . . .
C9 C 0.82625(11) 0.10262(4) 0.76562(10) 0.01181(16) Uani 1 1 d . . .
C10 C 0.85438(11) 0.15459(4) 0.51676(10) 0.01242(16) Uani 1 1 d . . .
N11 N 0.70570(10) 0.17407(3) 0.50977(9) 0.01336(15) Uani 1 1 d . . .
N12 N 0.65301(10) 0.21108(3) 0.39407(9) 0.01433(15) Uani 1 1 d . . .
C13 C 0.75238(12) 0.23887(4) 0.30412(10) 0.01598(17) Uani 1 1 d . . .
O13 O 0.69571(10) 0.26919(3) 0.20177(9) 0.02320(17) Uani 1 1 d . . .
C14 C 0.93276(12) 0.23075(4) 0.34656(11) 0.01701(18) Uani 1 1 d . . .
H14A H 0.9705 0.2594 0.4225 0.020 Uiso 1 1 calc R . .
H14B H 0.9934 0.2375 0.2588 0.020 Uiso 1 1 calc R . .
C15 C 0.97263(12) 0.17107(4) 0.40665(11) 0.01552(17) Uani 1 1 d . . .
H15A H 0.9652 0.1432 0.3243 0.019 Uiso 1 1 calc R . .
H15B H 1.0863 0.1703 0.4549 0.019 Uiso 1 1 calc R . .
C16 C 0.68641(11) 0.13400(4) 0.82642(10) 0.01338(16) Uani 1 1 d . . .
H16 H 0.6868 0.1743 0.7893 0.016 Uiso 1 1 calc R . .
C17 C 0.70605(14) 0.13589(5) 0.99499(11) 0.0232(2) Uani 1 1 d . . .
H17A H 0.7016 0.0969 1.0341 0.035 Uiso 1 1 calc R . .
H17B H 0.6171 0.1587 1.0303 0.035 Uiso 1 1 calc R . .
H17C H 0.8121 0.1533 1.0288 0.035 Uiso 1 1 calc R . .
C18 C 0.52200(12) 0.10693(5) 0.77033(12) 0.0211(2) Uani 1 1 d . . .
H18A H 0.5137 0.1046 0.6622 0.032 Uiso 1 1 calc R . .
H18B H 0.4320 0.1305 0.8010 0.032 Uiso 1 1 calc R . .
H18C H 0.5149 0.0684 0.8119 0.032 Uiso 1 1 calc R . .
C19 C 0.47464(11) 0.21839(4) 0.37547(11) 0.01546(17) Uani 1 1 d . . .
H19A H 0.4484 0.2567 0.3327 0.019 Uiso 1 1 calc R . .
H19B H 0.4314 0.2167 0.4736 0.019 Uiso 1 1 calc R . .
C20 C 0.39078(11) 0.17318(4) 0.27639(10) 0.01310(16) Uani 1 1 d . . .
C21 C 0.41819(11) 0.11523(4) 0.30508(10) 0.01505(17) Uani 1 1 d . . .
H21 H 0.4892 0.1039 0.3888 0.018 Uiso 1 1 calc R . .
C22 C 0.34272(12) 0.07383(4) 0.21242(11) 0.01801(18) Uani 1 1 d . . .
H22 H 0.3632 0.0344 0.2323 0.022 Uiso 1 1 calc R . .
C23 C 0.23746(13) 0.08997(5) 0.09091(12) 0.0211(2) Uani 1 1 d . . .
H23 H 0.1855 0.0616 0.0277 0.025 Uiso 1 1 calc R . .
C24 C 0.20814(13) 0.14760(5) 0.06171(11) 0.0213(2) Uani 1 1 d . . .
H24 H 0.1357 0.1587 -0.0212 0.026 Uiso 1 1 calc R . .
C25 C 0.28509(11) 0.18898(4) 0.15411(11) 0.01668(18) Uani 1 1 d . . .
H25 H 0.2653 0.2284 0.1335 0.020 Uiso 1 1 calc R . .

loop_
_atom_site_aniso_label
_atom_site_aniso_U_11
_atom_site_aniso_U_22
_atom_site_aniso_U_33
_atom_site_aniso_U_23
_atom_site_aniso_U_13
_atom_site_aniso_U_12
N1 0.0134(3) 0.0139(3) 0.0128(3) 0.0000(3) 0.0038(3) 0.0024(3)
N2 0.0123(3) 0.0128(3) 0.0108(3) -0.0002(3) 0.0019(2) 0.0013(3)
C3 0.0156(4) 0.0135(4) 0.0137(4) 0.0004(3) 0.0008(3) 0.0025(3)
C4 0.0148(4) 0.0165(4) 0.0167(4) -0.0004(3) 0.0011(3) 0.0039(3)
C5 0.0137(4) 0.0185(4) 0.0160(4) -0.0020(3) 0.0038(3) 0.0020(3)
C6 0.0131(4) 0.0166(4) 0.0137(4) -0.0004(3) 0.0033(3) 0.0000(3)
C7 0.0115(3) 0.0127(4) 0.0111(4) 0.0001(3) 0.0012(3) -0.0009(3)
C8 0.0117(3) 0.0119(4) 0.0117(4) 0.0001(3) 0.0017(3) -0.0006(3)
C9 0.0121(4) 0.0123(4) 0.0111(4) -0.0005(3) 0.0017(3) -0.0002(3)
C10 0.0141(4) 0.0114(4) 0.0118(4) -0.0001(3) 0.0018(3) -0.0015(3)
N11 0.0150(3) 0.0125(3) 0.0124(3) 0.0021(3) -0.0001(3) 0.0002(3)
N12 0.0143(3) 0.0135(3) 0.0146(3) 0.0028(3) -0.0013(3) 0.0003(3)
C13 0.0210(4) 0.0127(4) 0.0144(4) -0.0002(3) 0.0027(3) -0.0001(3)
O13 0.0302(4) 0.0204(4) 0.0191(3) 0.0077(3) 0.0026(3) 0.0044(3)
C14 0.0176(4) 0.0155(4) 0.0185(4) 0.0028(3) 0.0047(3) -0.0016(3)
C15 0.0160(4) 0.0158(4) 0.0153(4) 0.0024(3) 0.0042(3) 0.0001(3)
C16 0.0141(4) 0.0135(4) 0.0129(4) 0.0010(3) 0.0036(3) 0.0024(3)
C17 0.0260(5) 0.0305(5) 0.0136(4) -0.0001(4) 0.0049(4) 0.0121(4)
C18 0.0138(4) 0.0236(5) 0.0263(5) -0.0015(4) 0.0048(4) -0.0010(3)
C19 0.0145(4) 0.0143(4) 0.0172(4) -0.0014(3) -0.0007(3) 0.0030(3)
C20 0.0117(4) 0.0152(4) 0.0126(4) 0.0002(3) 0.0021(3) 0.0006(3)
C21 0.0155(4) 0.0152(4) 0.0144(4) 0.0007(3) 0.0014(3) 0.0014(3)
C22 0.0191(4) 0.0161(4) 0.0194(4) -0.0013(3) 0.0044(3) -0.0018(3)
C23 0.0197(4) 0.0256(5) 0.0182(4) -0.0053(4) 0.0019(3) -0.0072(4)
C24 0.0166(4) 0.0305(5) 0.0160(4) 0.0022(4) -0.0024(3) -0.0020(4)
C25 0.0145(4) 0.0196(4) 0.0158(4) 0.0036(3) 0.0010(3) 0.0012(3)

loop_
_atom_type_symbol
_atom_type_description
_atom_type_scat_dispersion_real
_atom_type_scat_dispersion_imag
_atom_type_scat_source
C C 0.0033 0.0016 'International Tables Vol C Tables 4.2.6.8 and 6.1.1.4'
H H 0.0000 0.0000 'International Tables Vol C Tables 4.2.6.8 and 6.1.1.4'
N N 0.0061 0.0033 'International Tables Vol C Tables 4.2.6.8 and 6.1.1.4'
O O 0.0106 0.0060 'International Tables Vol C Tables 4.2.6.8 and 6.1.1.4'

loop_
_geom_angle_atom_site_label_1
_geom_angle_atom_site_label_2
_geom_angle_atom_site_label_3
_geom_angle
_geom_angle_site_symmetry_1
_geom_angle_site_symmetry_3
_geom_angle_publ_flag
C9 N1 N2 104.63(7) . . ?
N1 N2 C3 123.11(8) . . ?
N1 N2 C7 112.90(7) . . ?
C3 N2 C7 123.97(8) . . ?
C4 C3 N2 118.60(9) . . ?
C4 C3 H3 120.7 . . ?
N2 C3 H3 120.7 . . ?
C3 C4 C5 119.98(9) . . ?
C3 C4 H4 120.0 . . ?
C5 C4 H4 120.0 . . ?
C6 C5 C4 120.68(9) . . ?
C6 C5 H5 119.7 . . ?
C4 C5 H5 119.7 . . ?
C5 C6 C7 119.59(9) . . ?
C5 C6 H6 120.2 . . ?
C7 C6 H6 120.2 . . ?
N2 C7 C8 105.50(7) . . ?
N2 C7 C6 117.18(8) . . ?
C8 C7 C6 137.25(8) . . ?
C7 C8 C9 104.85(8) . . ?
C7 C8 C10 126.06(8) . . ?
C9 C8 C10 128.89(8) . . ?
N1 C9 C8 112.11(8) . . ?
N1 C9 C16 119.07(8) . . ?
C8 C9 C16 128.81(8) . . ?
N11 C10 C8 116.63(8) . . ?
N11 C10 C15 122.46(8) . . ?
C8 C10 C15 120.84(8) . . ?
C10 N11 N12 118.44(8) . . ?
C13 N12 N11 125.74(8) . . ?
C13 N12 C19 121.13(8) . . ?
N11 N12 C19 113.13(7) . . ?
O13 C13 N12 121.61(9) . . ?
O13 C13 C14 124.09(9) . . ?
N12 C13 C14 114.25(8) . . ?
C13 C14 C15 112.35(8) . . ?
C13 C14 H14A 109.1 . . ?
C15 C14 H14A 109.1 . . ?
C13 C14 H14B 109.1 . . ?
C15 C14 H14B 109.1 . . ?
H14A C14 H14B 107.9 . . ?
C10 C15 C14 110.09(8) . . ?
C10 C15 H15A 109.6 . . ?
C14 C15 H15A 109.6 . . ?
C10 C15 H15B 109.6 . . ?
C14 C15 H15B 109.6 . . ?
H15A C15 H15B 108.2 . . ?
C9 C16 C17 111.74(8) . . ?
C9 C16 C18 110.51(8) . . ?
C17 C16 C18 110.66(8) . . ?
C9 C16 H16 107.9 . . ?
C17 C16 H16 107.9 . . ?
C18 C16 H16 107.9 . . ?
C16 C17 H17A 109.5 . . ?
C16 C17 H17B 109.5 . . ?
H17A C17 H17B 109.5 . . ?
C16 C17 H17C 109.5 . . ?
H17A C17 H17C 109.5 . . ?
H17B C17 H17C 109.5 . . ?
C16 C18 H18A 109.5 . . ?
C16 C18 H18B 109.5 . . ?
H18A C18 H18B 109.5 . . ?
C16 C18 H18C 109.5 . . ?
H18A C18 H18C 109.5 . . ?
H18B C18 H18C 109.5 . . ?
N12 C19 C20 112.28(7) . . ?
N12 C19 H19A 109.1 . . ?
C20 C19 H19A 109.1 . . ?
N12 C19 H19B 109.1 . . ?
C20 C19 H19B 109.1 . . ?
H19A C19 H19B 107.9 . . ?
C25 C20 C21 118.94(9) . . ?
C25 C20 C19 120.24(8) . . ?
C21 C20 C19 120.82(8) . . ?
C22 C21 C20 120.61(9) . . ?
C22 C21 H21 119.7 . . ?
C20 C21 H21 119.7 . . ?
C23 C22 C21 120.04(9) . . ?
C23 C22 H22 120.0 . . ?
C21 C22 H22 120.0 . . ?
C22 C23 C24 119.92(9) . . ?
C22 C23 H23 120.0 . . ?
C24 C23 H23 120.0 . . ?
C23 C24 C25 119.88(9) . . ?
C23 C24 H24 120.1 . . ?
C25 C24 H24 120.1 . . ?
C20 C25 C24 120.61(9) . . ?
C20 C25 H25 119.7 . . ?
C24 C25 H25 119.7 . . ?

loop_
_geom_bond_atom_site_label_1
_geom_bond_atom_site_label_2
_geom_bond_distance
_geom_bond_site_symmetry_2
_geom_bond_publ_flag
N1 C9 1.3405(11) . ?
N1 N2 1.3608(10) . ?
N2 C3 1.3648(12) . ?
N2 C7 1.3823(11) . ?
C3 C4 1.3612(13) . ?
C3 H3 0.9500 . ?
C4 C5 1.4178(14) . ?
C4 H4 0.9500 . ?
C5 C6 1.3661(13) . ?
C5 H5 0.9500 . ?
C6 C7 1.4168(12) . ?
C6 H6 0.9500 . ?
C7 C8 1.4046(12) . ?
C8 C9 1.4187(12) . ?
C8 C10 1.4580(12) . ?
C9 C16 1.5062(12) . ?
C10 N11 1.2938(12) . ?
C10 C15 1.5052(13) . ?
N11 N12 1.3974(11) . ?
N12 C13 1.3690(12) . ?
N12 C19 1.4622(12) . ?
C13 O13 1.2247(12) . ?
C13 C14 1.5009(14) . ?
C14 C15 1.5212(13) . ?
C14 H14A 0.9900 . ?
C14 H14B 0.9900 . ?
C15 H15A 0.9900 . ?
C15 H15B 0.9900 . ?
C16 C17 1.5254(13) . ?
C16 C18 1.5289(14) . ?
C16 H16 1.0000 . ?
C17 H17A 0.9800 . ?
C17 H17B 0.9800 . ?
C17 H17C 0.9800 . ?
C18 H18A 0.9800 . ?
C18 H18B 0.9800 . ?
C18 H18C 0.9800 . ?
C19 C20 1.5097(13) . ?
C19 H19A 0.9900 . ?
C19 H19B 0.9900 . ?
C20 C25 1.3916(13) . ?
C20 C21 1.3928(13) . ?
C21 C22 1.3880(13) . ?
C21 H21 0.9500 . ?
C22 C23 1.3866(15) . ?
C22 H22 0.9500 . ?
C23 C24 1.3884(16) . ?
C23 H23 0.9500 . ?
C24 C25 1.3912(14) . ?
C24 H24 0.9500 . ?
C25 H25 0.9500 . ?

loop_
_geom_torsion_atom_site_label_1
_geom_torsion_atom_site_label_2
_geom_torsion_atom_site_label_3
_geom_torsion_atom_site_label_4
_geom_torsion
_geom_torsion_site_symmetry_1
_geom_torsion_site_symmetry_2
_geom_torsion_site_symmetry_3
_geom_torsion_site_symmetry_4
_geom_torsion_publ_flag
C9 N1 N2 C3 -177.67(8) . . . . ?
C9 N1 N2 C7 1.12(10) . . . . ?
N1 N2 C3 C4 178.71(8) . . . . ?
C7 N2 C3 C4 0.06(14) . . . . ?
N2 C3 C4 C5 -0.09(14) . . . . ?
C3 C4 C5 C6 -0.01(15) . . . . ?
C4 C5 C6 C7 0.14(14) . . . . ?
N1 N2 C7 C8 -1.25(10) . . . . ?
C3 N2 C7 C8 177.52(8) . . . . ?
N1 N2 C7 C6 -178.71(8) . . . . ?
C3 N2 C7 C6 0.06(13) . . . . ?
C5 C6 C7 N2 -0.16(13) . . . . ?
C5 C6 C7 C8 -176.56(10) . . . . ?
N2 C7 C8 C9 0.83(9) . . . . ?
C6 C7 C8 C9 177.50(10) . . . . ?
N2 C7 C8 C10 -174.42(8) . . . . ?
C6 C7 C8 C10 2.26(17) . . . . ?
N2 N1 C9 C8 -0.54(10) . . . . ?
N2 N1 C9 C16 179.36(8) . . . . ?
C7 C8 C9 N1 -0.19(10) . . . . ?
C10 C8 C9 N1 174.87(9) . . . . ?
C7 C8 C9 C16 179.92(9) . . . . ?
C10 C8 C9 C16 -5.02(15) . . . . ?
C7 C8 C10 N11 154.50(9) . . . . ?
C9 C8 C10 N11 -19.59(14) . . . . ?
C7 C8 C10 C15 -22.73(14) . . . . ?
C9 C8 C10 C15 163.17(9) . . . . ?
C8 C10 N11 N12 -176.19(8) . . . . ?
C15 C10 N11 N12 1.00(13) . . . . ?
C10 N11 N12 C13 -14.93(13) . . . . ?
C10 N11 N12 C19 165.22(8) . . . . ?
N11 N12 C13 O13 177.53(9) . . . . ?
C19 N12 C13 O13 -2.62(14) . . . . ?
N11 N12 C13 C14 -4.98(13) . . . . ?
C19 N12 C13 C14 174.87(8) . . . . ?
O13 C13 C14 C15 -146.99(10) . . . . ?
N12 C13 C14 C15 35.59(12) . . . . ?
N11 C10 C15 C14 29.04(12) . . . . ?
C8 C10 C15 C14 -153.89(8) . . . . ?
C13 C14 C15 C10 -45.88(11) . . . . ?
N1 C9 C16 C17 34.28(12) . . . . ?
C8 C9 C16 C17 -145.84(10) . . . . ?
N1 C9 C16 C18 -89.41(10) . . . . ?
C8 C9 C16 C18 90.47(11) . . . . ?
C13 N12 C19 C20 93.01(10) . . . . ?
N11 N12 C19 C20 -87.13(10) . . . . ?
N12 C19 C20 C25 -126.01(9) . . . . ?
N12 C19 C20 C21 53.69(12) . . . . ?
C25 C20 C21 C22 0.67(14) . . . . ?
C19 C20 C21 C22 -179.03(9) . . . . ?
C20 C21 C22 C23 -0.74(14) . . . . ?
C21 C22 C23 C24 0.26(15) . . . . ?
C22 C23 C24 C25 0.29(16) . . . . ?
C21 C20 C25 C24 -0.12(14) . . . . ?
C19 C20 C25 C24 179.58(9) . . . . ?
C23 C24 C25 C20 -0.36(15) . . . . ?

loop_
_cod_related_entry_id
_cod_related_entry_database
_cod_related_entry_code
1 ChemSpider 21119802
